data_7036723
loop_
_publ_author_name
'Romero-Morcillo, Tania'
'Valverde-Mu\~noz, Francisco Javier'
'Pi\~neiro-L\'opez, Luc\'ia'
'Mu\~noz, M Carmen'
'Romero, Tom\'as'
'Molina, Pedro'
'Real, Jos\'e A'

_publ_section_title
;
 Spin crossover in iron(ii) complexes with ferrocene-bearing
 triazole-pyridine ligands.
;
_journal_issue 43
_journal_name_full 'Dalton transactions (Cambridge, England : 2003)'
_journal_page_first 18911
_journal_page_last 18918
_journal_paper_doi 10.1039/c5dt03084f
_journal_volume 44
_journal_year 2015
_chemical_formula_sum 'C37 H29 Cl3 Fe3 N10 Se2'
_chemical_formula_weight 1045.52
_chemical_name_systematic
;
 ?
;
_space_group_IT_number 14
_symmetry_cell_setting monoclinic
_symmetry_space_group_name_Hall '-P 2ybc'
_symmetry_space_group_name_H-M 'P 1 21/c 1'
_atom_sites_solution_hydrogens geom
_atom_sites_solution_primary direct
_atom_sites_solution_secondary difmap
_audit_creation_method SHELXL-97
_audit_update_record
;
2015-09-14 deposited with the CCDC.
2015-09-30 downloaded from the CCDC.
;
_cell_angle_alpha 90.00
_cell_angle_beta 107.614(4)
_cell_angle_gamma 90.00
_cell_formula_units_Z 2
_cell_length_a 7.8150(3)
_cell_length_b 15.0288(5)
_cell_length_c 19.6192(9)
_cell_measurement_reflns_used 2607
_cell_measurement_temperature 275(1)
_cell_measurement_theta_max 20.3100
_cell_measurement_theta_min 3.7600
_cell_volume 2196.24(16)
_computing_cell_refinement 'HKL DENZO'
_computing_data_collection COLLECT
_computing_data_reduction 'HKL DENZO and SCALEPACK'
_computing_molecular_graphics 'Ortep-3 for Windows (Farrugia 1997)'
_computing_publication_material 'WinGX publication routines (Faruguia, 1999)'
_computing_structure_refinement 'SHELXL-97 (Sheldrick, 2008)'
_computing_structure_solution SHELXS-97
_diffrn_ambient_temperature 275(1)
_diffrn_measured_fraction_theta_full 0.991
_diffrn_measured_fraction_theta_max 0.887
_diffrn_measurement_device_type KappaCCD
_diffrn_radiation_monochromator graphite
_diffrn_radiation_source 'fine-focus sealed tube'
_diffrn_radiation_type MoK\a
_diffrn_radiation_wavelength 0.71073
_diffrn_reflns_av_R_equivalents 0.0790
_diffrn_reflns_av_sigmaI/netI 0.1190
_diffrn_reflns_limit_h_max 10
_diffrn_reflns_limit_h_min -9
_diffrn_reflns_limit_k_max 19
_diffrn_reflns_limit_k_min -18
_diffrn_reflns_limit_l_max 27
_diffrn_reflns_limit_l_min -25
_diffrn_reflns_number 19364
_diffrn_reflns_theta_full 25.00
_diffrn_reflns_theta_max 29.95
_diffrn_reflns_theta_min 3.48
_exptl_absorpt_coefficient_mu 2.856
_exptl_absorpt_correction_T_max 0.8943
_exptl_absorpt_correction_T_min 0.7632
_exptl_absorpt_correction_type empirical
_exptl_absorpt_process_details 'Empirical absorption correction:XABS2'
_exptl_crystal_colour orange
_exptl_crystal_density_diffrn 1.581
_exptl_crystal_density_method 'not measured'
_exptl_crystal_description prismatic
_exptl_crystal_F_000 1036
_exptl_crystal_size_max 0.10
_exptl_crystal_size_mid 0.04
_exptl_crystal_size_min 0.04
_refine_diff_density_max 1.650
_refine_diff_density_min -0.447
_refine_diff_density_rms 0.127
_refine_ls_extinction_method none
_refine_ls_goodness_of_fit_ref 0.988
_refine_ls_hydrogen_treatment mixed
_refine_ls_matrix_type full
_refine_ls_number_parameters 275
_refine_ls_number_reflns 5640
_refine_ls_number_restraints 6
_refine_ls_restrained_S_all 0.990
_refine_ls_R_factor_all 0.2059
_refine_ls_R_factor_gt 0.0864
_refine_ls_shift/su_max 0.000
_refine_ls_shift/su_mean 0.000
_refine_ls_structure_factor_coef Fsqd
_refine_ls_weighting_details 'calc w=1/[\s^2^(Fo^2^)+(0.1301P)^2^+0.0000P] where P=(Fo^2^+2Fc^2^)/3'
_refine_ls_weighting_scheme calc
_refine_ls_wR_factor_gt 0.2120
_refine_ls_wR_factor_ref 0.2877
_reflns_number_gt 2278
_reflns_number_total 5640
_reflns_threshold_expression >2sigma(I)
_cod_data_source_file c5dt03084f2.cif
_cod_data_source_block compound2_275K
_cod_depositor_comments 'Adding full bibliography for 7036721--7036723.cif.'
_cod_original_cell_volume 2196.24(15)
_cod_original_sg_symbol_H-M P21/c
_cod_database_code 7036723

loop_
_symmetry_equiv_pos_as_xyz
'x, y, z'
'-x, y+1/2, -z+1/2'
'-x, -y, -z'
'x, -y-1/2, z-1/2'

loop_
_atom_site_label
_atom_site_type_symbol
_atom_site_fract_x
_atom_site_fract_y
_atom_site_fract_z
_atom_site_U_iso_or_equiv
_atom_site_adp_type
_atom_site_occupancy
_atom_site_symmetry_multiplicity
_atom_site_calc_flag
_atom_site_refinement_flags
Cl1 Cl 0.6881(11) 0.5758(5) 1.1378(3) 0.145(3) Uani 0.50 1 d PD
Cl2 Cl 0.7213(14) 0.6873(4) 1.0140(5) 0.178(4) Uani 0.50 1 d PD
Cl3 Cl 0.793(2) 0.5072(6) 1.0186(5) 0.122(5) Uani 0.30 1 d PD
Cl3A Cl 0.618(3) 0.5131(11) 0.9992(8) 0.123(7) Uani 0.20 1 d PD
C19 C 0.724(4) 0.5928(7) 1.0589(7) 0.30(3) Uiso 0.50 1 d PD
Se Se 1.27246(15) 0.70766(6) 1.09934(6) 0.0916(5) Uani 1 1 d .
Fe1 Fe 1.0000 1.0000 1.0000 0.0506(4) Uani 1 2 d S
Fe2 Fe 0.89063(16) 0.85523(8) 1.30095(7) 0.0683(4) Uani 1 1 d .
N1 N 0.7525(8) 0.9398(4) 0.9291(3) 0.0522(14) Uani 1 1 d .
N2 N 0.8391(8) 0.9741(4) 1.0695(4) 0.0550(15) Uani 1 1 d .
N5 N 1.1126(9) 0.8723(4) 1.0288(4) 0.0623(17) Uani 1 1 d .
N3 N 0.8662(8) 0.9808(4) 1.1386(4) 0.0578(16) Uani 1 1 d .
N4 N 0.7300(8) 0.9343(4) 1.1511(4) 0.0568(16) Uani 1 1 d D
C1 C 0.7116(11) 0.9318(5) 0.8597(5) 0.064(2) Uani 1 1 d .
H1 H 0.7906 0.9559 0.8375 0.077 Uiso 1 1 calc R
C2 C 0.5563(11) 0.8892(5) 0.8162(5) 0.068(2) Uani 1 1 d .
H2 H 0.5316 0.8842 0.7669 0.081 Uiso 1 1 calc R
C3 C 0.4422(11) 0.8553(5) 0.8523(5) 0.074(3) Uani 1 1 d .
H3 H 0.3382 0.8257 0.8267 0.089 Uiso 1 1 calc R
C4 C 0.4807(10) 0.8647(5) 0.9260(5) 0.065(2) Uani 1 1 d .
H4 H 0.4031 0.8428 0.9497 0.078 Uiso 1 1 calc R
C5 C 0.6367(10) 0.9073(4) 0.9625(5) 0.0534(19) Uani 1 1 d .
C6 C 0.6886(9) 0.9230(4) 1.0395(4) 0.0510(18) Uani 1 1 d D
C7 C 0.6212(10) 0.8983(5) 1.0919(4) 0.0565(19) Uani 1 1 d .
C8 C 1.1736(11) 0.8073(5) 1.0561(4) 0.0567(19) Uani 1 1 d .
C9 C 0.7248(11) 0.9287(5) 1.2227(5) 0.065(2) Uani 1 1 d .
C10 C 0.6239(12) 0.8641(6) 1.2473(5) 0.074(2) Uani 1 1 d .
H10 H 0.5548 0.8182 1.2210 0.089 Uiso 1 1 calc R
C11 C 0.6510(14) 0.8842(8) 1.3207(6) 0.090(3) Uani 1 1 d .
H11 H 0.5996 0.8540 1.3510 0.108 Uiso 1 1 calc R
C12 C 0.7660(14) 0.9561(7) 1.3396(6) 0.089(3) Uani 1 1 d .
H12 H 0.8047 0.9816 1.3848 0.107 Uiso 1 1 calc R
C13 C 0.8156(12) 0.9848(5) 1.2802(5) 0.069(2) Uani 1 1 d .
H13 H 0.8928 1.0314 1.2789 0.083 Uiso 1 1 calc R
C14 C 1.0533(18) 0.7888(9) 1.2566(8) 0.109(4) Uani 1 1 d .
H14 H 1.0454 0.7914 1.2084 0.131 Uiso 1 1 calc R
C15 C 0.9681(16) 0.7272(7) 1.2885(7) 0.098(3) Uani 1 1 d .
H15 H 0.8947 0.6803 1.2661 0.117 Uiso 1 1 calc R
C16 C 1.0134(16) 0.7491(8) 1.3586(6) 0.095(3) Uani 1 1 d .
H16 H 0.9721 0.7191 1.3921 0.114 Uiso 1 1 calc R
C17 C 1.1263(15) 0.8201(9) 1.3744(7) 0.106(4) Uani 1 1 d .
H17 H 1.1751 0.8457 1.4193 0.127 Uiso 1 1 calc R
C18 C 1.1551(15) 0.8473(8) 1.3114(10) 0.114(4) Uani 1 1 d .
H18 H 1.2267 0.8944 1.3057 0.136 Uiso 1 1 calc R
H7 H 0.517(8) 0.872(6) 1.0867(13) 0.136 Uiso 1 1 d D

loop_
_atom_site_aniso_label
_atom_site_aniso_U_11
_atom_site_aniso_U_22
_atom_site_aniso_U_33
_atom_site_aniso_U_23
_atom_site_aniso_U_13
_atom_site_aniso_U_12
Cl1 0.178(7) 0.188(6) 0.051(3) -0.002(3) 0.008(4) 0.121(6)
Cl2 0.265(11) 0.074(3) 0.244(10) -0.006(5) 0.151(9) -0.018(5)
Cl3 0.227(14) 0.069(5) 0.061(6) 0.011(4) 0.030(8) 0.058(7)
Cl3A 0.21(2) 0.100(10) 0.063(10) -0.021(7) 0.048(12) -0.045(12)
Se 0.0925(8) 0.0688(6) 0.1053(9) 0.0186(5) 0.0174(7) 0.0160(5)
Fe1 0.0398(8) 0.0504(8) 0.0598(10) 0.0020(6) 0.0123(7) -0.0052(6)
Fe2 0.0600(8) 0.0809(8) 0.0648(9) 0.0169(6) 0.0202(7) 0.0062(6)
N1 0.047(4) 0.060(3) 0.050(4) 0.007(3) 0.015(3) 0.000(3)
N2 0.047(4) 0.062(3) 0.053(4) 0.000(3) 0.011(3) -0.008(3)
N5 0.052(4) 0.054(4) 0.074(5) 0.004(3) 0.008(4) -0.004(3)
N3 0.048(4) 0.066(4) 0.064(5) 0.007(3) 0.022(3) -0.007(3)
N4 0.045(4) 0.056(3) 0.074(5) 0.009(3) 0.026(4) 0.005(3)
C1 0.054(5) 0.068(5) 0.074(6) 0.013(4) 0.024(5) 0.000(4)
C2 0.055(5) 0.073(5) 0.064(6) -0.001(4) 0.003(5) -0.013(4)
C3 0.051(5) 0.067(5) 0.086(7) -0.008(4) -0.008(5) -0.008(4)
C4 0.043(4) 0.061(4) 0.082(7) 0.006(4) 0.005(4) -0.010(3)
C5 0.046(4) 0.035(3) 0.077(6) 0.000(3) 0.016(4) 0.004(3)
C6 0.037(4) 0.049(4) 0.063(5) 0.002(3) 0.008(4) -0.001(3)
C7 0.045(4) 0.058(4) 0.066(5) 0.006(4) 0.015(4) -0.004(3)
C8 0.055(5) 0.059(4) 0.058(5) -0.003(4) 0.020(4) -0.004(4)
C9 0.055(5) 0.069(5) 0.073(6) 0.007(4) 0.022(5) 0.010(4)
C10 0.053(5) 0.091(6) 0.081(7) 0.012(5) 0.022(5) -0.001(4)
C11 0.069(7) 0.130(8) 0.080(8) 0.018(6) 0.036(6) 0.012(6)
C12 0.090(8) 0.107(7) 0.079(7) -0.003(6) 0.038(6) 0.006(6)
C13 0.063(5) 0.067(5) 0.077(6) 0.004(4) 0.023(5) 0.011(4)
C14 0.101(9) 0.125(10) 0.114(10) 0.024(8) 0.051(9) 0.065(8)
C15 0.104(9) 0.078(6) 0.109(10) 0.019(6) 0.029(8) 0.019(6)
C16 0.100(8) 0.107(8) 0.076(8) 0.034(6) 0.021(7) 0.018(7)
C17 0.080(8) 0.104(8) 0.105(10) 0.009(7) -0.016(7) 0.016(7)
C18 0.069(7) 0.106(9) 0.163(14) 0.046(9) 0.031(9) 0.017(6)

loop_
_atom_type_symbol
_atom_type_description
_atom_type_scat_dispersion_real
_atom_type_scat_dispersion_imag
_atom_type_scat_source
C C 0.0033 0.0016 'International Tables Vol C Tables 4.2.6.8 and 6.1.1.4'
H H 0.0000 0.0000 'International Tables Vol C Tables 4.2.6.8 and 6.1.1.4'
N N 0.0061 0.0033 'International Tables Vol C Tables 4.2.6.8 and 6.1.1.4'
Cl Cl 0.1484 0.1585 'International Tables Vol C Tables 4.2.6.8 and 6.1.1.4'
Fe Fe 0.3463 0.8444 'International Tables Vol C Tables 4.2.6.8 and 6.1.1.4'
Se Se -0.0929 2.2259 'International Tables Vol C Tables 4.2.6.8 and 6.1.1.4'

loop_
_geom_angle_atom_site_label_1
_geom_angle_atom_site_label_2
_geom_angle_atom_site_label_3
_geom_angle
_geom_angle_site_symmetry_1
_geom_angle_site_symmetry_3
Cl3A Cl3 C19 68.3(7) . .
Cl3 Cl3A C19 66.3(7) . .
Cl3 Cl3A Cl3A 157(2) . 3_667
C19 Cl3A Cl3A 114.2(17) . 3_667
Cl2 C19 Cl3 111.0(7) . .
Cl2 C19 Cl1 129.7(8) . .
Cl3 C19 Cl1 119.1(8) . .
Cl2 C19 Cl3A 108.0(11) . .
Cl3 C19 Cl3A 45.5(8) . .
Cl1 C19 Cl3A 110.1(10) . .
N1 Fe1 N1 180.000(1) 3_777 .
N2 Fe1 N1 104.1(2) 3_777 .
N2 Fe1 N1 75.9(2) . .
N2 Fe1 N1 75.9(2) 3_777 3_777
N2 Fe1 N1 104.1(2) . 3_777
N5 Fe1 N1 90.6(2) 3_777 3_777
N5 Fe1 N1 89.4(2) . 3_777
N5 Fe1 N1 89.4(2) 3_777 .
N5 Fe1 N1 90.6(2) . .
N2 Fe1 N2 180.000(2) 3_777 .
N5 Fe1 N2 86.7(2) 3_777 3_777
N5 Fe1 N2 93.3(2) . 3_777
N5 Fe1 N2 93.3(2) 3_777 .
N5 Fe1 N2 86.7(2) . .
N5 Fe1 N5 180.000(4) 3_777 .
C9 Fe2 C10 41.2(3) . .
C9 Fe2 C11 67.5(4) . .
C9 Fe2 C12 67.1(4) . .
C9 Fe2 C13 40.9(3) . .
C14 Fe2 C9 106.8(4) . .
C9 Fe2 C15 124.6(5) . .
C9 Fe2 C16 161.2(5) . .
C9 Fe2 C17 156.7(5) . .
C9 Fe2 C18 120.9(5) . .
C10 Fe2 C11 40.5(4) . .
C10 Fe2 C12 67.6(4) . .
C10 Fe2 C13 69.3(4) . .
C14 Fe2 C10 119.5(5) . .
C10 Fe2 C15 107.0(5) . .
C16 Fe2 C10 125.4(5) . .
C17 Fe2 C10 161.6(5) . .
C18 Fe2 C10 156.0(6) . .
C12 Fe2 C11 39.0(4) . .
C13 Fe2 C11 67.3(4) . .
C14 Fe2 C11 155.8(6) . .
C15 Fe2 C11 122.4(5) . .
C16 Fe2 C11 111.4(5) . .
C17 Fe2 C11 126.7(5) . .
C18 Fe2 C11 161.8(6) . .
C13 Fe2 C12 39.9(3) . .
C14 Fe2 C12 162.4(5) . .
C15 Fe2 C12 156.9(5) . .
C16 Fe2 C12 124.8(5) . .
C17 Fe2 C12 110.9(5) . .
C18 Fe2 C12 126.0(6) . .
C14 Fe2 C13 124.7(5) . .
C13 Fe2 C15 161.5(5) . .
C16 Fe2 C13 157.5(5) . .
C17 Fe2 C13 122.2(5) . .
C18 Fe2 C13 107.5(4) . .
C14 Fe2 C15 40.1(5) . .
C14 Fe2 C16 66.1(5) . .
C14 Fe2 C17 67.8(5) . .
C14 Fe2 C18 41.5(5) . .
C16 Fe2 C15 38.8(4) . .
C17 Fe2 C15 66.7(5) . .
C18 Fe2 C15 68.1(5) . .
C16 Fe2 C17 39.2(4) . .
C18 Fe2 C16 66.3(5) . .
C18 Fe2 C17 39.9(5) . .
C1 N1 C5 118.8(7) . .
C1 N1 Fe1 125.8(5) . .
C5 N1 Fe1 115.4(5) . .
N3 N2 C6 109.6(6) . .
N3 N2 Fe1 134.3(5) . .
C6 N2 Fe1 114.6(5) . .
C8 N5 Fe1 168.1(7) . .
N2 N3 N4 104.9(6) . .
C7 N4 N3 112.4(7) . .
C7 N4 C9 129.6(7) . .
N3 N4 C9 117.9(7) . .
N1 C1 C2 124.5(8) . .
N1 C1 H1 117.7 . .
C2 C1 H1 117.7 . .
C3 C2 C1 115.2(8) . .
C3 C2 H2 122.4 . .
C1 C2 H2 122.4 . .
C4 C3 C2 121.4(8) . .
C4 C3 H3 119.3 . .
C2 C3 H3 119.3 . .
C5 C4 C3 118.0(8) . .
C5 C4 H4 121.0 . .
C3 C4 H4 121.0 . .
N1 C5 C4 122.2(8) . .
N1 C5 C6 115.1(7) . .
C4 C5 C6 122.7(7) . .
C7 C6 N2 108.0(7) . .
C7 C6 C5 134.2(7) . .
N2 C6 C5 117.8(7) . .
N4 C7 C6 105.1(6) . .
N4 C7 H7 127.3(15) . .
C6 C7 H7 126.7(15) . .
N5 C8 Se 178.8(8) . .
C13 C9 C10 109.3(8) . .
C13 C9 N4 126.6(8) . .
C10 C9 N4 124.1(8) . .
C13 C9 Fe2 70.5(5) . .
C10 C9 Fe2 70.2(5) . .
N4 C9 Fe2 125.6(5) . .
C11 C10 C9 105.6(9) . .
C11 C10 Fe2 71.1(6) . .
C9 C10 Fe2 68.6(5) . .
C11 C10 H10 127.2 . .
C9 C10 H10 127.2 . .
Fe2 C10 H10 124.8 . .
C12 C11 C10 108.8(9) . .
C12 C11 Fe2 70.3(6) . .
C10 C11 Fe2 68.4(5) . .
C12 C11 H11 125.6 . .
C10 C11 H11 125.6 . .
Fe2 C11 H11 127.3 . .
C11 C12 C13 109.8(10) . .
C11 C12 Fe2 70.7(6) . .
C13 C12 Fe2 69.0(5) . .
C11 C12 H12 125.1 . .
C13 C12 H12 125.1 . .
Fe2 C12 H12 126.8 . .
C12 C13 C9 106.3(9) . .
C12 C13 Fe2 71.1(5) . .
C9 C13 Fe2 68.6(5) . .
C12 C13 H13 126.8 . .
C9 C13 H13 126.8 . .
Fe2 C13 H13 125.1 . .
C15 C14 C18 107.7(12) . .
C15 C14 Fe2 71.6(6) . .
C18 C14 Fe2 69.5(7) . .
C15 C14 H14 126.1 . .
C18 C14 H14 126.1 . .
Fe2 C14 H14 124.3 . .
C16 C15 C14 106.3(12) . .
C16 C15 Fe2 69.3(6) . .
C14 C15 Fe2 68.2(6) . .
C16 C15 H15 126.9 . .
C14 C15 H15 126.9 . .
Fe2 C15 H15 127.1 . .
C15 C16 C17 112.0(11) . .
C15 C16 Fe2 71.9(6) . .
C17 C16 Fe2 71.0(6) . .
C15 C16 H16 124.0 . .
C17 C16 H16 124.0 . .
Fe2 C16 H16 124.7 . .
C16 C17 C18 107.3(12) . .
C16 C17 Fe2 69.9(6) . .
C18 C17 Fe2 69.4(7) . .
C16 C17 H17 126.3 . .
C18 C17 H17 126.3 . .
Fe2 C17 H17 126.0 . .
C17 C18 C14 106.6(11) . .
C17 C18 Fe2 70.7(7) . .
C14 C18 Fe2 68.9(6) . .
C17 C18 H18 126.7 . .
C14 C18 H18 126.7 . .
Fe2 C18 H18 125.3 . .

loop_
_geom_bond_atom_site_label_1
_geom_bond_atom_site_label_2
_geom_bond_distance
_geom_bond_site_symmetry_2
Cl1 C19 1.676(9) .
Cl2 C19 1.668(9) .
Cl3 Cl3A 1.31(2) .
Cl3 C19 1.680(9) .
Cl3A C19 1.705(10) .
Cl3A Cl3A 1.89(4) 3_667
Se C8 1.778(8) .
Fe1 N1 2.206(6) 3_777
Fe1 N1 2.206(6) .
Fe1 N2 2.152(6) 3_777
Fe1 N2 2.152(6) .
Fe1 N5 2.116(6) 3_777
Fe1 N5 2.116(6) .
Fe2 C9 2.013(8) .
Fe2 C10 2.035(9) .
Fe2 C11 2.071(10) .
Fe2 C12 2.066(10) .
Fe2 C13 2.039(8) .
Fe2 C14 2.009(10) .
Fe2 C15 2.054(10) .
Fe2 C16 2.022(10) .
Fe2 C17 2.035(11) .
Fe2 C18 2.018(11) .
N1 C1 1.307(10) .
N1 C5 1.358(9) .
N2 N3 1.311(8) .
N2 C6 1.379(9) .
N5 C8 1.145(9) .
N3 N4 1.357(8) .
N4 C7 1.330(10) .
N4 C9 1.420(10) .
C1 C2 1.408(11) .
C1 H1 0.9300 .
C2 C3 1.392(12) .
C2 H2 0.9300 .
C3 C4 1.391(12) .
C3 H3 0.9300 .
C4 C5 1.371(10) .
C4 H4 0.9300 .
C5 C6 1.461(11) .
C6 C7 1.341(10) .
C7 H7 0.886(14) .
C9 C13 1.415(12) .
C9 C10 1.424(12) .
C10 C11 1.423(13) .
C10 H10 0.9300 .
C11 C12 1.382(14) .
C11 H11 0.9300 .
C12 C13 1.401(12) .
C12 H12 0.9300 .
C13 H13 0.9300 .
C14 C15 1.395(15) .
C14 C18 1.428(17) .
C14 H14 0.9300 .
C15 C16 1.353(14) .
C15 H15 0.9300 .
C16 C17 1.360(15) .
C16 H16 0.9300 .
C17 C18 1.384(16) .
C17 H17 0.9300 .
C18 H18 0.9300 .
